data_4332796
loop_
_publ_author_name
'Green, Shaun P.'
'Jones, Cameron'
'Lippert, Kai-Alexander'
'Mills, David P.'
'Stasch, Andreas'

_publ_section_title
;
 Complexes of an Anionic Gallium(I)N-Heterocyclic Carbene Analogue with
 Group 14 Element(II) Fragments:&#x00A0; Synthetic, Structural and
 Theoretical Studies
;
_journal_issue 18
_journal_name_full 'Inorganic Chemistry'
_journal_page_first 7242
_journal_page_last 7251
_journal_paper_doi 10.1021/ic060851t
_journal_volume 45
_journal_year 2006
_chemical_formula_sum 'C57 H84 Ga Ge N5'
_chemical_formula_weight 981.60
_chemical_name_systematic
; 
 ? 
;
_space_group_IT_number 14
_symmetry_cell_setting monoclinic
_symmetry_space_group_name_Hall '-P 2ybc'
_symmetry_space_group_name_H-M 'P 1 21/c 1'
_atom_sites_solution_hydrogens geom
_atom_sites_solution_primary direct
_atom_sites_solution_secondary difmap
_audit_creation_method SHELXL-97
_cell_angle_alpha 90.00
_cell_angle_beta 90.16(3)
_cell_angle_gamma 90.00
_cell_formula_units_Z 4
_cell_length_a 17.899(4)
_cell_length_b 18.398(4)
_cell_length_c 17.119(3)
_cell_measurement_temperature 150(2)
_cell_volume 5637(2)
_computing_structure_refinement 'SHELXL-97 (Sheldrick, 1997)'
_computing_structure_solution 'SHELXS-97 (Sheldrick, 1990)'
_diffrn_ambient_temperature 150(2)
_diffrn_measured_fraction_theta_full 0.997
_diffrn_measured_fraction_theta_max 0.997
_diffrn_measurement_device_type 'Nonius Kappa CCD'
_diffrn_radiation_monochromator graphite
_diffrn_radiation_source 'fine-focus sealed tube'
_diffrn_radiation_type MoK\a
_diffrn_radiation_wavelength 0.71073
_diffrn_reflns_av_R_equivalents 0.0526
_diffrn_reflns_av_sigmaI/netI 0.0461
_diffrn_reflns_limit_h_max 22
_diffrn_reflns_limit_h_min -22
_diffrn_reflns_limit_k_max 23
_diffrn_reflns_limit_k_min -23
_diffrn_reflns_limit_l_max 21
_diffrn_reflns_limit_l_min -21
_diffrn_reflns_number 41622
_diffrn_reflns_theta_full 27.00
_diffrn_reflns_theta_max 27.00
_diffrn_reflns_theta_min 3.18
_exptl_absorpt_coefficient_mu 1.049
_exptl_absorpt_correction_T_max 0.679
_exptl_absorpt_correction_T_min 0.572
_exptl_absorpt_correction_type multi-scan
_exptl_absorpt_process_details 'Sortav (Blessing, 1995)'
_exptl_crystal_colour red
_exptl_crystal_density_diffrn 1.157
_exptl_crystal_density_method 'not measured'
_exptl_crystal_description block
_exptl_crystal_F_000 2096
_exptl_crystal_size_max 0.50
_exptl_crystal_size_mid 0.50
_exptl_crystal_size_min 0.40
_refine_diff_density_max 0.322
_refine_diff_density_min -0.307
_refine_diff_density_rms 0.058
_refine_ls_extinction_method none
_refine_ls_goodness_of_fit_ref 1.023
_refine_ls_hydrogen_treatment constr
_refine_ls_matrix_type full
_refine_ls_number_parameters 597
_refine_ls_number_reflns 12279
_refine_ls_number_restraints 0
_refine_ls_restrained_S_all 1.023
_refine_ls_R_factor_all 0.0533
_refine_ls_R_factor_gt 0.0356
_refine_ls_shift/su_max 0.001
_refine_ls_shift/su_mean 0.000
_refine_ls_structure_factor_coef Fsqd
_refine_ls_weighting_details 'calc w=1/[\s^2^(Fo^2^)+(0.0297P)^2^+2.7033P] where P=(Fo^2^+2Fc^2^)/3'
_refine_ls_weighting_scheme calc
_refine_ls_wR_factor_gt 0.0742
_refine_ls_wR_factor_ref 0.0804
_reflns_number_gt 9735
_reflns_number_total 12279
_reflns_threshold_expression >2sigma(I)
_cod_data_source_file ic060851tsup6.cif
_cod_data_source_block compound9
_cod_original_sg_symbol_H-M P2(1)/c
_cod_database_code 4332796

loop_
_symmetry_equiv_pos_as_xyz
'x, y, z'
'-x, y+1/2, -z+1/2'
'-x, -y, -z'
'x, -y-1/2, z-1/2'

loop_
_atom_site_label
_atom_site_type_symbol
_atom_site_fract_x
_atom_site_fract_y
_atom_site_fract_z
_atom_site_U_iso_or_equiv
_atom_site_adp_type
_atom_site_occupancy
_atom_site_symmetry_multiplicity
_atom_site_calc_flag
_atom_site_refinement_flags
Ge1 Ge 0.260646(11) 0.521463(11) 0.204440(11) 0.01778(6) Uani 1 1 d .
Ga1 Ga 0.192666(11) 0.562666(11) 0.325004(12) 0.01904(6) Uani 1 1 d .
N1 N 0.35049(8) 0.46424(8) 0.23637(9) 0.0174(3) Uani 1 1 d .
N2 N 0.24734(8) 0.41274(8) 0.20182(9) 0.0175(3) Uani 1 1 d .
N3 N 0.35962(8) 0.33731(8) 0.20027(9) 0.0201(3) Uani 1 1 d .
N4 N 0.17179(9) 0.58567(8) 0.42985(9) 0.0191(3) Uani 1 1 d .
N5 N 0.10986(9) 0.62123(8) 0.29777(9) 0.0210(4) Uani 1 1 d .
C1 C 0.32068(10) 0.40023(10) 0.21308(10) 0.0172(4) Uani 1 1 d .
C2 C 0.41835(10) 0.48191(10) 0.27546(11) 0.0191(4) Uani 1 1 d .
C3 C 0.46631(11) 0.53229(10) 0.23930(12) 0.0232(4) Uani 1 1 d .
C4 C 0.52755(12) 0.55791(12) 0.28180(13) 0.0307(5) Uani 1 1 d .
H4 H 0.5596 0.5930 0.2589 0.037 Uiso 1 1 calc R
C5 C 0.54245(12) 0.53348(12) 0.35587(14) 0.0350(5) Uani 1 1 d .
H5 H 0.5835 0.5528 0.3844 0.042 Uiso 1 1 calc R
C6 C 0.49767(12) 0.48085(12) 0.38901(13) 0.0311(5) Uani 1 1 d .
H6 H 0.5099 0.4625 0.4393 0.037 Uiso 1 1 calc R
C7 C 0.43490(11) 0.45399(11) 0.35032(12) 0.0230(4) Uani 1 1 d .
C8 C 0.45480(12) 0.55671(12) 0.15555(12) 0.0305(5) Uani 1 1 d .
H8 H 0.4136 0.5268 0.1326 0.037 Uiso 1 1 calc R
C9 C 0.43156(17) 0.63634(14) 0.15053(17) 0.0557(8) Uani 1 1 d .
H9A H 0.4716 0.6670 0.1716 0.084 Uiso 1 1 calc R
H9B H 0.3859 0.6438 0.1809 0.084 Uiso 1 1 calc R
H9C H 0.4223 0.6493 0.0958 0.084 Uiso 1 1 calc R
C10 C 0.52550(15) 0.54342(17) 0.10692(16) 0.0565(8) Uani 1 1 d .
H10A H 0.5661 0.5743 0.1264 0.085 Uiso 1 1 calc R
H10B H 0.5154 0.5552 0.0521 0.085 Uiso 1 1 calc R
H10C H 0.5402 0.4923 0.1112 0.085 Uiso 1 1 calc R
C11 C 0.38528(12) 0.39819(12) 0.38972(12) 0.0278(5) Uani 1 1 d .
H11 H 0.3600 0.3696 0.3475 0.033 Uiso 1 1 calc R
C12 C 0.32414(14) 0.43511(14) 0.43776(15) 0.0442(6) Uani 1 1 d .
H12A H 0.3471 0.4649 0.4787 0.066 Uiso 1 1 calc R
H12B H 0.2923 0.3980 0.4618 0.066 Uiso 1 1 calc R
H12C H 0.2938 0.4660 0.4036 0.066 Uiso 1 1 calc R
C13 C 0.42812(14) 0.34416(13) 0.44117(14) 0.0402(6) Uani 1 1 d .
H13A H 0.4704 0.3243 0.4119 0.060 Uiso 1 1 calc R
H13B H 0.3947 0.3045 0.4566 0.060 Uiso 1 1 calc R
H13C H 0.4466 0.3691 0.4880 0.060 Uiso 1 1 calc R
C14 C 0.19300(10) 0.37107(10) 0.15967(11) 0.0180(4) Uani 1 1 d .
C15 C 0.18966(11) 0.37253(11) 0.07782(12) 0.0238(4) Uani 1 1 d .
C16 C 0.13105(11) 0.33500(11) 0.04121(13) 0.0292(5) Uani 1 1 d .
H16 H 0.1275 0.3354 -0.0142 0.035 Uiso 1 1 calc R
C17 C 0.07843(12) 0.29756(11) 0.08401(13) 0.0313(5) Uani 1 1 d .
H17 H 0.0396 0.2719 0.0580 0.038 Uiso 1 1 calc R
C18 C 0.08221(11) 0.29727(11) 0.16439(13) 0.0283(5) Uani 1 1 d .
H18 H 0.0455 0.2715 0.1932 0.034 Uiso 1 1 calc R
C19 C 0.13854(10) 0.33382(10) 0.20413(12) 0.0211(4) Uani 1 1 d .
C20 C 0.24392(12) 0.41587(13) 0.02802(12) 0.0319(5) Uani 1 1 d .
H20 H 0.2871 0.4299 0.0620 0.038 Uiso 1 1 calc R
C21 C 0.27464(14) 0.37112(16) -0.04030(14) 0.0493(7) Uani 1 1 d .
H21A H 0.2956 0.3255 -0.0205 0.074 Uiso 1 1 calc R
H21B H 0.3138 0.3988 -0.0669 0.074 Uiso 1 1 calc R
H21C H 0.2342 0.3605 -0.0772 0.074 Uiso 1 1 calc R
C22 C 0.20796(15) 0.48573(14) -0.00211(14) 0.0454(6) Uani 1 1 d .
H22A H 0.1649 0.4736 -0.0351 0.068 Uiso 1 1 calc R
H22B H 0.2445 0.5132 -0.0328 0.068 Uiso 1 1 calc R
H22C H 0.1914 0.5153 0.0422 0.068 Uiso 1 1 calc R
C23 C 0.14014(11) 0.33471(11) 0.29268(12) 0.0247(4) Uani 1 1 d .
H23 H 0.1894 0.3550 0.3097 0.030 Uiso 1 1 calc R
C24 C 0.07871(13) 0.38394(12) 0.32460(13) 0.0350(5) Uani 1 1 d .
H24A H 0.0850 0.4331 0.3036 0.053 Uiso 1 1 calc R
H24B H 0.0819 0.3854 0.3817 0.053 Uiso 1 1 calc R
H24C H 0.0298 0.3649 0.3089 0.053 Uiso 1 1 calc R
C25 C 0.13209(15) 0.25862(13) 0.32827(15) 0.0429(6) Uani 1 1 d .
H25A H 0.0815 0.2403 0.3184 0.064 Uiso 1 1 calc R
H25B H 0.1410 0.2611 0.3847 0.064 Uiso 1 1 calc R
H25C H 0.1686 0.2258 0.3044 0.064 Uiso 1 1 calc R
C26 C 0.43878(11) 0.34370(11) 0.17460(12) 0.0253(5) Uani 1 1 d .
H26 H 0.4544 0.3944 0.1878 0.030 Uiso 1 1 calc R
C27 C 0.49300(13) 0.29416(15) 0.21776(15) 0.0457(7) Uani 1 1 d .
H27A H 0.4860 0.2997 0.2742 0.069 Uiso 1 1 calc R
H27B H 0.5444 0.3073 0.2040 0.069 Uiso 1 1 calc R
H27C H 0.4836 0.2436 0.2028 0.069 Uiso 1 1 calc R
C28 C 0.44819(13) 0.33660(15) 0.08684(14) 0.0424(6) Uani 1 1 d .
H28A H 0.4405 0.2859 0.0714 0.064 Uiso 1 1 calc R
H28B H 0.4987 0.3519 0.0722 0.064 Uiso 1 1 calc R
H28C H 0.4115 0.3675 0.0603 0.064 Uiso 1 1 calc R
C29 C 0.31976(12) 0.26665(10) 0.20768(13) 0.0263(5) Uani 1 1 d .
H29 H 0.2655 0.2791 0.2116 0.032 Uiso 1 1 calc R
C30 C 0.33872(14) 0.22581(12) 0.28246(14) 0.0399(6) Uani 1 1 d .
H30A H 0.3919 0.2130 0.2825 0.060 Uiso 1 1 calc R
H30B H 0.3086 0.1814 0.2854 0.060 Uiso 1 1 calc R
H30C H 0.3279 0.2567 0.3277 0.060 Uiso 1 1 calc R
C31 C 0.32655(15) 0.21726(13) 0.13652(15) 0.0452(6) Uani 1 1 d .
H31A H 0.3126 0.2444 0.0894 0.068 Uiso 1 1 calc R
H31B H 0.2932 0.1754 0.1426 0.068 Uiso 1 1 calc R
H31C H 0.3782 0.2003 0.1318 0.068 Uiso 1 1 calc R
C32 C 0.10895(11) 0.63046(11) 0.43320(12) 0.0238(4) Uani 1 1 d .
H32 H 0.0895 0.6470 0.4816 0.029 Uiso 1 1 calc R
C33 C 0.07715(11) 0.64908(11) 0.36487(12) 0.0248(4) Uani 1 1 d .
H33 H 0.0345 0.6797 0.3626 0.030 Uiso 1 1 calc R
C34 C 0.21358(11) 0.57561(11) 0.50001(11) 0.0213(4) Uani 1 1 d .
C35 C 0.27685(11) 0.61911(12) 0.51381(12) 0.0285(5) Uani 1 1 d .
C36 C 0.31716(12) 0.60776(14) 0.58267(14) 0.0378(6) Uani 1 1 d .
H36 H 0.3607 0.6359 0.5923 0.045 Uiso 1 1 calc R
C37 C 0.29535(13) 0.55692(14) 0.63674(14) 0.0408(6) Uani 1 1 d .
H37 H 0.3234 0.5504 0.6834 0.049 Uiso 1 1 calc R
C38 C 0.23232(13) 0.51515(13) 0.62296(13) 0.0352(5) Uani 1 1 d .
H38 H 0.2172 0.4804 0.6608 0.042 Uiso 1 1 calc R
C39 C 0.19069(11) 0.52311(11) 0.55451(12) 0.0255(4) Uani 1 1 d .
C40 C 0.30224(12) 0.67653(12) 0.45603(14) 0.0331(5) Uani 1 1 d .
H40 H 0.2617 0.6820 0.4162 0.040 Uiso 1 1 calc R
C41 C 0.37246(15) 0.65281(17) 0.41297(18) 0.0604(8) Uani 1 1 d .
H41A H 0.4139 0.6483 0.4502 0.091 Uiso 1 1 calc R
H41B H 0.3851 0.6891 0.3732 0.091 Uiso 1 1 calc R
H41C H 0.3636 0.6058 0.3877 0.091 Uiso 1 1 calc R
C42 C 0.3135(2) 0.75031(16) 0.4940(2) 0.0832(12) Uani 1 1 d .
H42A H 0.2671 0.7654 0.5195 0.125 Uiso 1 1 calc R
H42B H 0.3270 0.7860 0.4539 0.125 Uiso 1 1 calc R
H42C H 0.3536 0.7471 0.5329 0.125 Uiso 1 1 calc R
C43 C 0.12096(12) 0.47799(11) 0.54179(13) 0.0284(5) Uani 1 1 d .
H43 H 0.1061 0.4832 0.4857 0.034 Uiso 1 1 calc R
C44 C 0.13242(14) 0.39654(12) 0.55800(15) 0.0428(6) Uani 1 1 d .
H44A H 0.1748 0.3787 0.5273 0.064 Uiso 1 1 calc R
H44B H 0.0872 0.3698 0.5433 0.064 Uiso 1 1 calc R
H44C H 0.1427 0.3893 0.6137 0.064 Uiso 1 1 calc R
C45 C 0.05686(13) 0.50761(13) 0.59163(14) 0.0361(5) Uani 1 1 d .
H45A H 0.0711 0.5059 0.6469 0.054 Uiso 1 1 calc R
H45B H 0.0121 0.4779 0.5833 0.054 Uiso 1 1 calc R
H45C H 0.0464 0.5580 0.5766 0.054 Uiso 1 1 calc R
C46 C 0.09526(11) 0.65377(11) 0.22340(12) 0.0230(4) Uani 1 1 d .
C47 C 0.12901(12) 0.72116(11) 0.20577(13) 0.0298(5) Uani 1 1 d .
C48 C 0.12049(13) 0.74868(13) 0.13050(14) 0.0411(6) Uani 1 1 d .
H48 H 0.1431 0.7937 0.1174 0.049 Uiso 1 1 calc R
C49 C 0.07991(14) 0.71190(14) 0.07479(15) 0.0456(7) Uani 1 1 d .
H49 H 0.0760 0.7309 0.0233 0.055 Uiso 1 1 calc R
C50 C 0.04482(13) 0.64746(13) 0.09338(14) 0.0377(6) Uani 1 1 d .
H50 H 0.0161 0.6230 0.0547 0.045 Uiso 1 1 calc R
C51 C 0.05083(11) 0.61758(11) 0.16793(12) 0.0263(5) Uani 1 1 d .
C52 C 0.17676(12) 0.76175(12) 0.26523(14) 0.0333(5) Uani 1 1 d .
H52 H 0.1711 0.7365 0.3166 0.040 Uiso 1 1 calc R
C53 C 0.15102(16) 0.84028(14) 0.27585(18) 0.0558(8) Uani 1 1 d .
H53A H 0.1560 0.8664 0.2263 0.084 Uiso 1 1 calc R
H53B H 0.1819 0.8639 0.3158 0.084 Uiso 1 1 calc R
H53C H 0.0986 0.8408 0.2923 0.084 Uiso 1 1 calc R
C54 C 0.25913(13) 0.75831(14) 0.24266(16) 0.0464(6) Uani 1 1 d .
H54A H 0.2744 0.7074 0.2372 0.070 Uiso 1 1 calc R
H54B H 0.2893 0.7817 0.2833 0.070 Uiso 1 1 calc R
H54C H 0.2665 0.7836 0.1929 0.070 Uiso 1 1 calc R
C55 C 0.00765(12) 0.54912(11) 0.18840(13) 0.0291(5) Uani 1 1 d .
H55 H 0.0270 0.5310 0.2397 0.035 Uiso 1 1 calc R
C56 C 0.01732(15) 0.48835(13) 0.12867(17) 0.0489(7) Uani 1 1 d .
H56A H -0.0027 0.5041 0.0781 0.073 Uiso 1 1 calc R
H56B H -0.0096 0.4450 0.1463 0.073 Uiso 1 1 calc R
H56C H 0.0705 0.4769 0.1233 0.073 Uiso 1 1 calc R
C57 C -0.07523(13) 0.56628(13) 0.19856(14) 0.0378(6) Uani 1 1 d .
H57A H -0.0815 0.6013 0.2412 0.057 Uiso 1 1 calc R
H57B H -0.1024 0.5215 0.2110 0.057 Uiso 1 1 calc R
H57C H -0.0950 0.5870 0.1500 0.057 Uiso 1 1 calc R

loop_
_atom_site_aniso_label
_atom_site_aniso_U_11
_atom_site_aniso_U_22
_atom_site_aniso_U_33
_atom_site_aniso_U_23
_atom_site_aniso_U_13
_atom_site_aniso_U_12
Ge1 0.01933(11) 0.01836(10) 0.01563(10) -0.00032(8) -0.00132(8) 0.00236(8)
Ga1 0.02086(12) 0.01902(11) 0.01724(11) -0.00212(9) -0.00090(8) 0.00491(9)
N1 0.0151(8) 0.0195(8) 0.0177(8) -0.0011(6) -0.0005(6) 0.0013(6)
N2 0.0159(8) 0.0177(8) 0.0190(8) -0.0030(6) -0.0002(6) 0.0003(6)
N3 0.0190(8) 0.0183(8) 0.0230(9) -0.0022(7) 0.0040(7) 0.0024(7)
N4 0.0203(8) 0.0201(8) 0.0171(8) -0.0027(6) 0.0002(6) 0.0019(7)
N5 0.0207(8) 0.0201(8) 0.0221(9) 0.0025(7) 0.0012(7) 0.0052(7)
C1 0.0199(10) 0.0203(9) 0.0114(9) 0.0008(7) 0.0033(7) -0.0012(8)
C2 0.0165(9) 0.0192(9) 0.0216(10) -0.0051(8) -0.0026(8) 0.0034(8)
C3 0.0210(10) 0.0224(10) 0.0262(11) -0.0024(9) 0.0004(8) -0.0005(8)
C4 0.0232(11) 0.0299(12) 0.0391(13) -0.0044(10) -0.0006(9) -0.0068(9)
C5 0.0258(12) 0.0390(13) 0.0403(14) -0.0097(11) -0.0142(10) -0.0008(10)
C6 0.0323(12) 0.0367(12) 0.0241(11) -0.0032(10) -0.0100(9) 0.0079(10)
C7 0.0233(10) 0.0253(10) 0.0203(10) -0.0046(8) 0.0001(8) 0.0060(8)
C8 0.0302(12) 0.0336(12) 0.0277(12) 0.0028(10) -0.0008(9) -0.0127(10)
C9 0.073(2) 0.0402(15) 0.0543(18) 0.0134(13) -0.0175(15) -0.0027(14)
C10 0.0525(17) 0.078(2) 0.0395(16) 0.0069(14) 0.0134(13) -0.0138(15)
C11 0.0319(12) 0.0331(12) 0.0185(10) 0.0043(9) -0.0014(9) 0.0041(10)
C12 0.0372(14) 0.0567(16) 0.0388(14) 0.0151(13) 0.0109(11) 0.0128(12)
C13 0.0472(15) 0.0418(14) 0.0318(13) 0.0109(11) 0.0026(11) 0.0117(12)
C14 0.0172(9) 0.0161(9) 0.0208(10) -0.0039(8) -0.0020(8) 0.0009(7)
C15 0.0229(10) 0.0262(11) 0.0224(11) -0.0061(9) -0.0003(8) 0.0022(8)
C16 0.0298(12) 0.0336(12) 0.0243(11) -0.0092(9) -0.0041(9) -0.0003(10)
C17 0.0273(11) 0.0278(11) 0.0386(13) -0.0110(10) -0.0079(10) -0.0061(9)
C18 0.0246(11) 0.0232(11) 0.0371(13) 0.0003(9) 0.0010(9) -0.0044(9)
C19 0.0193(10) 0.0183(9) 0.0257(11) -0.0017(8) 0.0007(8) 0.0021(8)
C20 0.0295(12) 0.0499(14) 0.0163(10) -0.0043(10) 0.0009(9) -0.0098(10)
C21 0.0404(15) 0.082(2) 0.0259(13) -0.0156(13) 0.0094(11) -0.0103(14)
C22 0.0527(16) 0.0547(16) 0.0288(13) 0.0100(12) -0.0048(11) -0.0140(13)
C23 0.0217(10) 0.0253(10) 0.0270(11) 0.0037(9) 0.0028(8) -0.0033(8)
C24 0.0405(13) 0.0346(13) 0.0300(12) -0.0045(10) 0.0023(10) 0.0045(10)
C25 0.0513(16) 0.0337(13) 0.0438(15) 0.0143(11) 0.0121(12) 0.0057(12)
C26 0.0192(10) 0.0258(11) 0.0311(12) -0.0051(9) 0.0055(9) 0.0030(8)
C27 0.0251(12) 0.0656(18) 0.0465(16) 0.0046(14) 0.0043(11) 0.0165(12)
C28 0.0343(13) 0.0585(16) 0.0343(14) -0.0010(12) 0.0097(11) -0.0032(12)
C29 0.0245(11) 0.0190(10) 0.0354(12) 0.0009(9) 0.0042(9) 0.0014(8)
C30 0.0526(15) 0.0246(11) 0.0424(15) 0.0065(11) 0.0047(12) 0.0010(11)
C31 0.0641(18) 0.0278(12) 0.0436(15) -0.0098(11) 0.0011(13) -0.0115(12)
C32 0.0237(10) 0.0226(10) 0.0251(11) -0.0029(8) 0.0061(8) 0.0042(8)
C33 0.0228(10) 0.0214(10) 0.0302(12) 0.0032(9) 0.0058(9) 0.0076(8)
C34 0.0222(10) 0.0257(10) 0.0160(10) -0.0057(8) 0.0003(8) 0.0062(8)
C35 0.0245(11) 0.0337(12) 0.0274(12) -0.0090(9) -0.0002(9) 0.0016(9)
C36 0.0269(12) 0.0513(15) 0.0352(13) -0.0140(12) -0.0066(10) 0.0003(11)
C37 0.0345(13) 0.0628(17) 0.0249(12) -0.0076(12) -0.0091(10) 0.0125(12)
C38 0.0405(13) 0.0452(14) 0.0200(11) 0.0026(10) 0.0019(10) 0.0122(11)
C39 0.0270(11) 0.0315(11) 0.0181(10) -0.0040(9) 0.0031(8) 0.0082(9)
C40 0.0279(12) 0.0327(12) 0.0388(13) -0.0074(10) -0.0015(10) -0.0070(10)
C41 0.0480(17) 0.069(2) 0.065(2) 0.0171(16) 0.0195(15) 0.0050(15)
C42 0.133(3) 0.0439(17) 0.073(2) -0.0161(17) 0.018(2) -0.031(2)
C43 0.0308(12) 0.0297(11) 0.0248(11) 0.0036(9) 0.0042(9) 0.0025(9)
C44 0.0475(15) 0.0327(13) 0.0485(16) 0.0037(12) 0.0134(12) 0.0043(11)
C45 0.0327(13) 0.0402(13) 0.0355(13) 0.0043(11) 0.0058(10) 0.0020(11)
C46 0.0203(10) 0.0249(10) 0.0239(11) 0.0067(8) 0.0014(8) 0.0065(8)
C47 0.0283(12) 0.0260(11) 0.0352(13) 0.0076(9) -0.0016(9) 0.0009(9)
C48 0.0432(14) 0.0364(13) 0.0436(15) 0.0200(11) -0.0067(11) -0.0089(11)
C49 0.0509(16) 0.0503(15) 0.0354(14) 0.0248(12) -0.0110(12) -0.0062(13)
C50 0.0420(14) 0.0396(13) 0.0313(13) 0.0116(11) -0.0113(10) -0.0037(11)
C51 0.0262(11) 0.0245(11) 0.0282(11) 0.0060(9) -0.0036(9) 0.0037(9)
C52 0.0325(12) 0.0277(11) 0.0396(14) 0.0060(10) -0.0015(10) -0.0047(10)
C53 0.0540(17) 0.0361(14) 0.077(2) -0.0075(14) -0.0065(15) 0.0001(13)
C54 0.0377(14) 0.0496(15) 0.0520(17) 0.0045(13) -0.0047(12) -0.0062(12)
C55 0.0348(12) 0.0248(11) 0.0278(12) 0.0067(9) -0.0074(9) -0.0002(9)
C56 0.0563(17) 0.0309(13) 0.0594(18) -0.0034(12) 0.0116(14) 0.0045(12)
C57 0.0385(13) 0.0361(13) 0.0389(14) 0.0065(11) 0.0018(11) -0.0021(11)

loop_
_atom_type_symbol
_atom_type_description
_atom_type_scat_dispersion_real
_atom_type_scat_dispersion_imag
_atom_type_scat_source
C C 0.0033 0.0016 'International Tables Vol C Tables 4.2.6.8 and 6.1.1.4'
H H 0.0000 0.0000 'International Tables Vol C Tables 4.2.6.8 and 6.1.1.4'
N N 0.0061 0.0033 'International Tables Vol C Tables 4.2.6.8 and 6.1.1.4'
Ga Ga 0.2307 1.6083 'International Tables Vol C Tables 4.2.6.8 and 6.1.1.4'
Ge Ge 0.1547 1.8001 'International Tables Vol C Tables 4.2.6.8 and 6.1.1.4'

loop_
_geom_angle_atom_site_label_1
_geom_angle_atom_site_label_2
_geom_angle_atom_site_label_3
_geom_angle
N1 Ge1 N2 65.03(6)
N1 Ge1 Ga1 108.98(5)
N2 Ge1 Ga1 105.07(4)
N4 Ga1 N5 87.10(7)
N4 Ga1 Ge1 161.38(5)
N5 Ga1 Ge1 110.50(5)
C1 N1 C2 132.31(16)
C1 N1 Ge1 93.53(11)
C2 N1 Ge1 133.95(12)
C1 N2 C14 129.89(16)
C1 N2 Ge1 92.95(11)
C14 N2 Ge1 128.52(12)
C1 N3 C29 118.71(15)
C1 N3 C26 117.76(15)
C29 N3 C26 123.42(15)
C32 N4 C34 117.59(16)
C32 N4 Ga1 109.51(13)
C34 N4 Ga1 132.01(13)
C33 N5 C46 120.36(15)
C33 N5 Ga1 109.79(13)
C46 N5 Ga1 126.83(13)
N2 C1 N1 106.08(16)
N2 C1 N3 128.20(17)
N1 C1 N3 125.64(16)
C3 C2 C7 120.80(17)
C3 C2 N1 117.67(17)
C7 C2 N1 121.38(17)
C4 C3 C2 118.17(19)
C4 C3 C8 119.82(19)
C2 C3 C8 121.96(17)
C5 C4 C3 121.5(2)
C4 C5 C6 119.91(19)
C5 C6 C7 121.5(2)
C6 C7 C2 118.01(19)
C6 C7 C11 120.07(19)
C2 C7 C11 121.90(18)
C3 C8 C9 111.98(19)
C3 C8 C10 110.81(19)
C9 C8 C10 110.3(2)
C7 C11 C12 111.05(18)
C7 C11 C13 113.70(18)
C12 C11 C13 109.67(18)
C15 C14 C19 121.27(17)
C15 C14 N2 121.34(17)
C19 C14 N2 117.13(17)
C16 C15 C14 117.82(19)
C16 C15 C20 119.08(18)
C14 C15 C20 123.01(17)
C17 C16 C15 121.3(2)
C18 C17 C16 120.06(19)
C17 C18 C19 121.4(2)
C18 C19 C14 118.12(19)
C18 C19 C23 120.45(18)
C14 C19 C23 121.43(17)
C15 C20 C22 111.20(18)
C15 C20 C21 112.15(19)
C22 C20 C21 110.2(2)
C19 C23 C24 110.65(17)
C19 C23 C25 112.70(18)
C24 C23 C25 109.31(18)
N3 C26 C28 113.18(17)
N3 C26 C27 114.56(18)
C28 C26 C27 110.89(19)
N3 C29 C30 113.40(18)
N3 C29 C31 114.40(17)
C30 C29 C31 111.08(18)
C33 C32 N4 117.01(18)
C32 C33 N5 116.57(17)
C39 C34 C35 121.06(18)
C39 C34 N4 119.71(17)
C35 C34 N4 119.22(18)
C36 C35 C34 118.1(2)
C36 C35 C40 120.0(2)
C34 C35 C40 121.95(19)
C37 C36 C35 121.6(2)
C36 C37 C38 119.7(2)
C37 C38 C39 121.2(2)
C38 C39 C34 118.3(2)
C38 C39 C43 120.1(2)
C34 C39 C43 121.55(18)
C35 C40 C42 112.5(2)
C35 C40 C41 111.4(2)
C42 C40 C41 110.8(2)
C39 C43 C45 110.07(18)
C39 C43 C44 113.50(18)
C45 C43 C44 110.24(18)
C51 C46 C47 120.88(18)
C51 C46 N5 120.34(18)
C47 C46 N5 118.71(18)
C48 C47 C46 118.1(2)
C48 C47 C52 120.0(2)
C46 C47 C52 121.82(19)
C49 C48 C47 121.3(2)
C48 C49 C50 120.2(2)
C49 C50 C51 121.1(2)
C50 C51 C46 118.31(19)
C50 C51 C55 120.02(19)
C46 C51 C55 121.63(18)
C47 C52 C54 110.6(2)
C47 C52 C53 111.99(19)
C54 C52 C53 111.2(2)
C51 C55 C56 113.23(19)
C51 C55 C57 110.48(17)
C56 C55 C57 109.88(19)

loop_
_geom_bond_atom_site_label_1
_geom_bond_atom_site_label_2
_geom_bond_distance
Ge1 N1 1.9971(15)
Ge1 N2 2.0148(16)
Ge1 Ga1 2.5157(7)
Ga1 N4 1.8825(16)
Ga1 N5 1.8898(16)
N1 C1 1.353(2)
N1 C2 1.423(2)
N2 C1 1.346(2)
N2 C14 1.432(2)
N3 C1 1.369(2)
N3 C29 1.489(2)
N3 C26 1.489(2)
N4 C32 1.396(2)
N4 C34 1.425(2)
N5 C33 1.389(3)
N5 C46 1.430(2)
C2 C3 1.408(3)
C2 C7 1.411(3)
C3 C4 1.396(3)
C3 C8 1.516(3)
C4 C5 1.371(3)
C5 C6 1.380(3)
C6 C7 1.393(3)
C7 C11 1.517(3)
C8 C9 1.525(3)
C8 C10 1.536(3)
C11 C12 1.530(3)
C11 C13 1.532(3)
C14 C15 1.403(3)
C14 C19 1.415(3)
C15 C16 1.402(3)
C15 C20 1.520(3)
C16 C17 1.379(3)
C17 C18 1.377(3)
C18 C19 1.388(3)
C19 C23 1.516(3)
C20 C22 1.527(3)
C20 C21 1.533(3)
C23 C24 1.527(3)
C23 C25 1.534(3)
C26 C28 1.518(3)
C26 C27 1.521(3)
C29 C30 1.522(3)
C29 C31 1.525(3)
C32 C33 1.344(3)
C34 C39 1.405(3)
C34 C35 1.406(3)
C35 C36 1.396(3)
C35 C40 1.518(3)
C36 C37 1.373(4)
C37 C38 1.385(3)
C38 C39 1.395(3)
C39 C43 1.514(3)
C40 C42 1.518(3)
C40 C41 1.523(3)
C43 C45 1.532(3)
C43 C44 1.538(3)
C46 C51 1.405(3)
C46 C47 1.412(3)
C47 C48 1.392(3)
C47 C52 1.523(3)
C48 C49 1.375(3)
C49 C50 1.379(3)
C50 C51 1.393(3)
C51 C55 1.519(3)
C52 C54 1.527(3)
C52 C53 1.527(3)
C55 C56 1.525(3)
C55 C57 1.527(3)
